data_4127888
loop_
_publ_author_name
'Roy, Pronay'
'Bour, James R.'
'Kampf, Jeff W.'
'Sanford, Melanie S.'

_publ_section_title
;
 Catalytically Relevant Intermediates in the Ni-Catalyzed
 C(sp<sup>2</sup>)-H and C(sp<sup>3</sup>)-H Functionalization of
 Aminoquinoline Substrates.
;
_journal_issue 43
_journal_name_full 'Journal of the American Chemical Society'
_journal_page_first 17382
_journal_page_last 17387
_journal_paper_doi 10.1021/jacs.9b09109
_journal_volume 141
_journal_year 2019
_chemical_formula_moiety 'C21 H21 F3 N3 Ni O4 S'
_chemical_formula_sum 'C21 H21 F3 N3 Ni O4 S'
_chemical_formula_weight 527.18
_space_group_crystal_system monoclinic
_space_group_IT_number 14
_space_group_name_Hall '-P 2yn'
_space_group_name_H-M_alt 'P 1 21/n 1'
_symmetry_space_group_name_Hall '-P 2yn'
_symmetry_space_group_name_H-M 'P 1 21/n 1'
_atom_sites_solution_hydrogens geom
_audit_creation_method SHELXL-2016/6
_cell_angle_alpha 90
_cell_angle_beta 101.756(2)
_cell_angle_gamma 90
_cell_formula_units_Z 4
_cell_length_a 9.5689(2)
_cell_length_b 17.9404(3)
_cell_length_c 13.1615(3)
_cell_measurement_reflns_used 14911
_cell_measurement_temperature 85(2)
_cell_measurement_theta_max 68.9340
_cell_measurement_theta_min 3.3980
_cell_volume 2212.04(8)
_computing_cell_refinement 'CrysAlisPro 1.171.38.41 (Rigaku OD, 2015)'
_computing_data_collection 'CrysAlisPro 1.171.38.41 (Rigaku OD, 2015)'
_computing_data_reduction 'CrysAlisPro 1.171.38.41 (Rigaku OD, 2015)'
_computing_molecular_graphics 'Bruker SHELXTL'
_computing_publication_material 'Bruker SHELXTL'
_computing_structure_refinement 'SHELXL-2016/6 (Sheldrick, 2016)'
_computing_structure_solution 'SHELXT (Sheldrick, 2014)'
_diffrn_ambient_temperature 85(2)
_diffrn_measured_fraction_theta_full 0.999
_diffrn_measured_fraction_theta_max 0.993
_diffrn_measurement_device_type 'Rigaku Saturn 944+ CCD'
_diffrn_measurement_method '\w scans'
_diffrn_radiation_type CuK\a
_diffrn_radiation_wavelength 1.54184
_diffrn_reflns_av_R_equivalents 0.0662
_diffrn_reflns_av_unetI/netI 0.0327
_diffrn_reflns_Laue_measured_fraction_full 0.999
_diffrn_reflns_Laue_measured_fraction_max 0.993
_diffrn_reflns_limit_h_max 11
_diffrn_reflns_limit_h_min -11
_diffrn_reflns_limit_k_max 21
_diffrn_reflns_limit_k_min -21
_diffrn_reflns_limit_l_max 15
_diffrn_reflns_limit_l_min -15
_diffrn_reflns_number 32929
_diffrn_reflns_point_group_measured_fraction_full 0.999
_diffrn_reflns_point_group_measured_fraction_max 0.993
_diffrn_reflns_theta_full 67.684
_diffrn_reflns_theta_max 69.337
_diffrn_reflns_theta_min 4.224
_diffrn_source 'micro-focus rotating anode'
_exptl_absorpt_coefficient_mu 2.687
_exptl_absorpt_correction_T_max 1.00000
_exptl_absorpt_correction_T_min 0.61304
_exptl_absorpt_correction_type multi-scan
_exptl_absorpt_process_details
; 
CrysAlisPro 1.171.38.41 (Rigaku Oxford Diffraction, 2015) 
Empirical absorption correction using spherical harmonics, 
 implemented in SCALE3 ABSPACK scaling algorithm. 
;
_exptl_crystal_colour brown
_exptl_crystal_density_diffrn 1.583
_exptl_crystal_description plate
_exptl_crystal_F_000 1084
_exptl_crystal_size_max 0.100
_exptl_crystal_size_mid 0.070
_exptl_crystal_size_min 0.050
_refine_diff_density_max 0.426
_refine_diff_density_min -0.516
_refine_diff_density_rms 0.073
_refine_ls_extinction_method none
_refine_ls_goodness_of_fit_ref 1.096
_refine_ls_hydrogen_treatment constr
_refine_ls_matrix_type full
_refine_ls_number_parameters 301
_refine_ls_number_reflns 4112
_refine_ls_number_restraints 0
_refine_ls_restrained_S_all 1.096
_refine_ls_R_factor_all 0.0435
_refine_ls_R_factor_gt 0.0407
_refine_ls_shift/su_max 0.001
_refine_ls_shift/su_mean 0.000
_refine_ls_structure_factor_coef Fsqd
_refine_ls_weighting_details 'w=1/[\s^2^(Fo^2^)+(0.0624P)^2^+1.4645P] where P=(Fo^2^+2Fc^2^)/3'
_refine_ls_weighting_scheme calc
_refine_ls_wR_factor_gt 0.1111
_refine_ls_wR_factor_ref 0.1159
_reflns_Friedel_coverage 0.000
_reflns_number_gt 3827
_reflns_number_total 4112
_reflns_threshold_expression 'I > 2\s(I)'
_cod_data_source_file ja9b09109_si_002.cif
_cod_data_source_block 4b
_cod_original_cell_volume 2212.05(8)
_cod_database_code 4127888
_shelx_shelxl_version_number 2016/6
_shelx_space_group_comment
; 
The symmetry employed for this shelxl refinement is uniquely defined 
by the following loop, which should always be used as a source of 
symmetry information in preference to the above space-group names. 
They are only intended as comments. 
;
_shelx_estimated_absorpt_t_min 0.775
_shelx_estimated_absorpt_t_max 0.877

loop_
_space_group_symop_operation_xyz
'x, y, z'
'-x+1/2, y+1/2, -z+1/2'
'-x, -y, -z'
'x-1/2, -y-1/2, z-1/2'

loop_
_atom_site_label
_atom_site_type_symbol
_atom_site_fract_x
_atom_site_fract_y
_atom_site_fract_z
_atom_site_U_iso_or_equiv
_atom_site_adp_type
_atom_site_occupancy
_atom_site_site_symmetry_order
_atom_site_calc_flag
_atom_site_refinement_flags_posn
_atom_site_refinement_flags_adp
S1 S 0.18640(6) 0.19780(3) 0.47204(4) 0.02534(15) Uani 1 1 d . .
Ni1 Ni 0.33755(4) 0.36070(2) 0.51618(3) 0.02419(14) Uani 1 1 d . .
F1 F 0.28954(16) 0.08763(7) 0.38030(12) 0.0368(3) Uani 1 1 d . .
F2 F 0.41930(17) 0.11865(9) 0.52750(12) 0.0447(4) Uani 1 1 d . .
F3 F 0.41502(15) 0.18807(7) 0.39320(12) 0.0387(4) Uani 1 1 d . .
O1 O 0.31296(18) 0.44175(9) 0.23061(13) 0.0320(4) Uani 1 1 d . .
O2 O 0.25705(16) 0.25588(8) 0.54217(12) 0.0256(3) Uani 1 1 d . .
O3 O 0.11396(18) 0.22518(10) 0.37287(13) 0.0364(4) Uani 1 1 d . .
O4 O 0.11108(19) 0.14546(9) 0.52301(14) 0.0346(4) Uani 1 1 d . .
N1 N 0.53617(19) 0.31857(10) 0.54971(14) 0.0244(4) Uani 1 1 d . .
N2 N 0.38336(19) 0.38318(10) 0.38881(14) 0.0239(4) Uani 1 1 d . .
N3 N 0.3195(2) 0.38693(9) 0.65751(14) 0.0243(4) Uani 1 1 d . .
C1 C 0.6045(2) 0.28452(12) 0.63508(18) 0.0284(5) Uani 1 1 d . .
H1 H 0.561033 0.282696 0.693795 0.034 Uiso 1 1 calc R U
C2 C 0.7382(3) 0.25124(12) 0.64164(19) 0.0300(5) Uani 1 1 d . .
H2 H 0.784148 0.227293 0.703905 0.036 Uiso 1 1 calc R U
C3 C 0.8026(2) 0.25337(12) 0.55788(19) 0.0282(5) Uani 1 1 d . .
H3 H 0.893698 0.231190 0.561800 0.034 Uiso 1 1 calc R U
C4 C 0.7324(2) 0.28894(11) 0.46507(18) 0.0261(5) Uani 1 1 d . .
C5 C 0.7877(2) 0.29344(12) 0.37324(18) 0.0278(5) Uani 1 1 d . .
H5 H 0.879096 0.273411 0.371572 0.033 Uiso 1 1 calc R U
C6 C 0.7085(2) 0.32685(13) 0.28703(19) 0.0297(5) Uani 1 1 d . .
H6 H 0.746251 0.329214 0.225727 0.036 Uiso 1 1 calc R U
C7 C 0.5728(2) 0.35791(11) 0.28580(18) 0.0264(5) Uani 1 1 d . .
H7 H 0.520268 0.380252 0.224312 0.032 Uiso 1 1 calc R U
C8 C 0.5166(2) 0.35569(11) 0.37452(18) 0.0231(4) Uani 1 1 d . .
C9 C 0.5977(2) 0.32101(11) 0.46460(17) 0.0233(4) Uani 1 1 d . .
C10 C 0.2930(2) 0.42532(11) 0.31651(17) 0.0247(4) Uani 1 1 d . .
C11 C 0.1648(2) 0.45294(12) 0.35855(18) 0.0265(5) Uani 1 1 d . .
C12 C 0.1513(2) 0.40646(13) 0.4520(2) 0.0316(5) Uani 1 1 d . .
H12A H 0.079577 0.366726 0.430529 0.038 Uiso 1 1 calc R U
H12B H 0.117922 0.438311 0.503714 0.038 Uiso 1 1 calc R U
C13 C 0.0296(3) 0.44652(15) 0.2739(2) 0.0367(6) Uani 1 1 d . .
H13A H 0.014781 0.394325 0.252477 0.055 Uiso 1 1 calc R U
H13B H 0.040112 0.476954 0.214115 0.055 Uiso 1 1 calc R U
H13C H -0.052603 0.464157 0.301005 0.055 Uiso 1 1 calc R U
C14 C 0.1950(3) 0.53466(13) 0.3894(2) 0.0399(6) Uani 1 1 d . .
H14A H 0.113258 0.555588 0.413919 0.060 Uiso 1 1 calc R U
H14B H 0.210714 0.562976 0.329000 0.060 Uiso 1 1 calc R U
H14C H 0.280371 0.537652 0.444840 0.060 Uiso 1 1 calc R U
C15 C 0.4178(2) 0.43191(12) 0.71506(18) 0.0277(5) Uani 1 1 d . .
H15 H 0.494508 0.449430 0.685750 0.033 Uiso 1 1 calc R U
C16 C 0.4117(3) 0.45354(12) 0.81429(18) 0.0286(5) Uani 1 1 d . .
H16 H 0.483489 0.485210 0.852046 0.034 Uiso 1 1 calc R U
C17 C 0.3009(2) 0.42913(11) 0.85929(17) 0.0265(5) Uani 1 1 d . .
C18 C 0.1986(3) 0.38318(12) 0.79918(19) 0.0287(5) Uani 1 1 d . .
H18 H 0.120273 0.365429 0.826464 0.034 Uiso 1 1 calc R U
C19 C 0.2113(3) 0.36359(11) 0.70049(19) 0.0271(5) Uani 1 1 d . .
H19 H 0.140554 0.332209 0.660979 0.032 Uiso 1 1 calc R U
C20 C 0.2922(3) 0.45092(14) 0.96787(19) 0.0353(5) Uani 1 1 d . .
H20A H 0.194352 0.443643 0.977871 0.053 Uiso 1 1 calc R U
H20B H 0.318818 0.503452 0.979291 0.053 Uiso 1 1 calc R U
H20C H 0.357591 0.419882 1.017384 0.053 Uiso 1 1 calc R U
C21 C 0.3358(3) 0.14494(12) 0.44236(19) 0.0288(5) Uani 1 1 d . .

loop_
_atom_site_aniso_label
_atom_site_aniso_U_11
_atom_site_aniso_U_22
_atom_site_aniso_U_33
_atom_site_aniso_U_23
_atom_site_aniso_U_13
_atom_site_aniso_U_12
S1 0.0270(3) 0.0257(3) 0.0241(3) -0.0047(2) 0.0069(2) 0.00024(19)
Ni1 0.0267(2) 0.0236(2) 0.0237(2) 0.00235(13) 0.00862(16) 0.00175(13)
F1 0.0452(8) 0.0259(7) 0.0430(8) -0.0129(6) 0.0178(7) -0.0048(6)
F2 0.0456(9) 0.0397(8) 0.0452(9) 0.0002(7) 0.0008(7) 0.0141(7)
F3 0.0402(8) 0.0274(7) 0.0558(9) -0.0075(6) 0.0269(7) -0.0048(6)
O1 0.0369(9) 0.0319(8) 0.0285(9) 0.0059(7) 0.0099(7) 0.0026(7)
O2 0.0308(8) 0.0235(7) 0.0233(8) -0.0032(6) 0.0072(6) -0.0012(6)
O3 0.0383(9) 0.0427(10) 0.0257(9) -0.0040(7) 0.0003(7) 0.0095(7)
O4 0.0368(9) 0.0339(9) 0.0374(10) -0.0088(7) 0.0175(7) -0.0107(7)
N1 0.0291(9) 0.0225(8) 0.0230(9) 0.0003(7) 0.0085(7) -0.0018(7)
N2 0.0261(9) 0.0212(8) 0.0251(9) 0.0019(7) 0.0070(7) 0.0017(7)
N3 0.0296(9) 0.0191(8) 0.0253(10) 0.0002(7) 0.0083(7) 0.0009(7)
C1 0.0333(12) 0.0281(11) 0.0237(12) 0.0009(9) 0.0054(9) 0.0007(9)
C2 0.0320(11) 0.0271(11) 0.0292(12) 0.0043(9) 0.0025(9) 0.0039(9)
C3 0.0266(11) 0.0217(10) 0.0354(13) -0.0018(9) 0.0044(9) 0.0020(8)
C4 0.0273(11) 0.0192(9) 0.0324(12) -0.0031(8) 0.0073(9) -0.0023(8)
C5 0.0266(11) 0.0258(10) 0.0327(13) -0.0059(9) 0.0101(9) -0.0013(8)
C6 0.0332(12) 0.0294(11) 0.0300(12) -0.0036(9) 0.0145(9) -0.0052(9)
C7 0.0309(12) 0.0237(10) 0.0257(12) 0.0000(8) 0.0088(9) -0.0028(8)
C8 0.0258(11) 0.0178(9) 0.0267(11) -0.0002(8) 0.0078(9) -0.0023(8)
C9 0.0262(10) 0.0187(9) 0.0258(11) -0.0031(8) 0.0076(8) -0.0039(8)
C10 0.0291(11) 0.0189(9) 0.0254(11) 0.0002(8) 0.0043(9) -0.0031(8)
C11 0.0285(11) 0.0212(10) 0.0296(12) 0.0017(9) 0.0050(9) 0.0003(8)
C12 0.0282(11) 0.0310(11) 0.0372(13) 0.0069(10) 0.0106(9) 0.0054(9)
C13 0.0284(12) 0.0433(14) 0.0369(14) 0.0077(11) 0.0030(10) 0.0022(10)
C14 0.0417(14) 0.0228(11) 0.0610(18) -0.0057(11) 0.0242(13) -0.0007(10)
C15 0.0296(11) 0.0229(10) 0.0319(12) -0.0007(9) 0.0096(9) -0.0045(8)
C16 0.0326(11) 0.0225(10) 0.0300(12) -0.0019(9) 0.0043(9) -0.0031(9)
C17 0.0352(12) 0.0186(9) 0.0261(11) -0.0012(8) 0.0075(9) 0.0042(8)
C18 0.0322(12) 0.0221(10) 0.0348(13) 0.0002(9) 0.0141(10) 0.0006(9)
C19 0.0311(12) 0.0210(10) 0.0312(12) -0.0032(8) 0.0115(9) -0.0032(8)
C20 0.0451(14) 0.0318(12) 0.0313(13) -0.0045(10) 0.0133(11) 0.0017(10)
C21 0.0327(12) 0.0234(10) 0.0309(12) -0.0037(9) 0.0080(10) -0.0009(9)

loop_
_atom_type_symbol
_atom_type_description
_atom_type_scat_dispersion_real
_atom_type_scat_dispersion_imag
_atom_type_scat_source
C C 0.0181 0.0091 'International Tables Vol C Tables 4.2.6.8 and 6.1.1.4'
H H 0.0000 0.0000 'International Tables Vol C Tables 4.2.6.8 and 6.1.1.4'
N N 0.0311 0.0180 'International Tables Vol C Tables 4.2.6.8 and 6.1.1.4'
O O 0.0492 0.0322 'International Tables Vol C Tables 4.2.6.8 and 6.1.1.4'
F F 0.0727 0.0534 'International Tables Vol C Tables 4.2.6.8 and 6.1.1.4'
S S 0.3331 0.5567 'International Tables Vol C Tables 4.2.6.8 and 6.1.1.4'
Ni Ni -3.0029 0.5091 'International Tables Vol C Tables 4.2.6.8 and 6.1.1.4'

loop_
_geom_angle_atom_site_label_1
_geom_angle_atom_site_label_2
_geom_angle_atom_site_label_3
_geom_angle
O4 S1 O3 117.07(11)
O4 S1 O2 112.56(10)
O3 S1 O2 113.95(10)
O4 S1 C21 104.53(10)
O3 S1 C21 103.76(11)
O2 S1 C21 102.94(10)
N2 Ni1 N3 152.26(8)
N2 Ni1 C12 83.29(9)
N3 Ni1 C12 93.40(9)
N2 Ni1 N1 83.88(8)
N3 Ni1 N1 98.29(8)
C12 Ni1 N1 167.16(9)
N2 Ni1 O2 120.36(7)
N3 Ni1 O2 87.36(7)
C12 Ni1 O2 96.48(8)
N1 Ni1 O2 89.39(7)
S1 O2 Ni1 132.61(10)
C1 N1 C9 119.16(19)
C1 N1 Ni1 129.76(16)
C9 N1 Ni1 110.73(14)
C10 N2 C8 123.82(19)
C10 N2 Ni1 120.81(15)
C8 N2 Ni1 115.35(14)
C19 N3 C15 117.3(2)
C19 N3 Ni1 123.31(15)
C15 N3 Ni1 119.37(15)
N1 C1 C2 122.4(2)
N1 C1 H1 118.8
C2 C1 H1 118.8
C3 C2 C1 119.6(2)
C3 C2 H2 120.2
C1 C2 H2 120.2
C2 C3 C4 119.6(2)
C2 C3 H3 120.2
C4 C3 H3 120.2
C9 C4 C5 118.2(2)
C9 C4 C3 117.3(2)
C5 C4 C3 124.4(2)
C6 C5 C4 119.5(2)
C6 C5 H5 120.3
C4 C5 H5 120.3
C5 C6 C7 122.4(2)
C5 C6 H6 118.8
C7 C6 H6 118.8
C8 C7 C6 119.6(2)
C8 C7 H7 120.2
C6 C7 H7 120.2
C7 C8 N2 128.2(2)
C7 C8 C9 118.5(2)
N2 C8 C9 113.29(19)
N1 C9 C4 121.9(2)
N1 C9 C8 116.35(19)
C4 C9 C8 121.7(2)
O1 C10 N2 125.4(2)
O1 C10 C11 123.10(19)
N2 C10 C11 111.48(19)
C12 C11 C10 108.86(17)
C12 C11 C13 110.56(19)
C10 C11 C13 109.52(19)
C12 C11 C14 110.8(2)
C10 C11 C14 106.48(18)
C13 C11 C14 110.5(2)
C11 C12 Ni1 110.83(16)
C11 C12 H12A 109.5
Ni1 C12 H12A 109.5
C11 C12 H12B 109.5
Ni1 C12 H12B 109.5
H12A C12 H12B 108.1
C11 C13 H13A 109.5
C11 C13 H13B 109.5
H13A C13 H13B 109.5
C11 C13 H13C 109.5
H13A C13 H13C 109.5
H13B C13 H13C 109.5
C11 C14 H14A 109.5
C11 C14 H14B 109.5
H14A C14 H14B 109.5
C11 C14 H14C 109.5
H14A C14 H14C 109.5
H14B C14 H14C 109.5
N3 C15 C16 122.9(2)
N3 C15 H15 118.6
C16 C15 H15 118.6
C15 C16 C17 120.0(2)
C15 C16 H16 120.0
C17 C16 H16 120.0
C16 C17 C18 116.9(2)
C16 C17 C20 121.4(2)
C18 C17 C20 121.7(2)
C19 C18 C17 120.0(2)
C19 C18 H18 120.0
C17 C18 H18 120.0
N3 C19 C18 122.8(2)
N3 C19 H19 118.6
C18 C19 H19 118.6
C17 C20 H20A 109.5
C17 C20 H20B 109.5
H20A C20 H20B 109.5
C17 C20 H20C 109.5
H20A C20 H20C 109.5
H20B C20 H20C 109.5
F2 C21 F1 108.18(18)
F2 C21 F3 108.2(2)
F1 C21 F3 107.47(19)
F2 C21 S1 111.62(17)
F1 C21 S1 110.85(16)
F3 C21 S1 110.42(15)

loop_
_geom_bond_atom_site_label_1
_geom_bond_atom_site_label_2
_geom_bond_distance
S1 O4 1.4312(17)
S1 O3 1.4341(17)
S1 O2 1.4630(15)
S1 C21 1.823(2)
Ni1 N2 1.8614(19)
Ni1 N3 1.9603(19)
Ni1 C12 1.987(2)
Ni1 N1 2.0091(19)
Ni1 O2 2.0865(15)
F1 C21 1.331(3)
F2 C21 1.323(3)
F3 C21 1.338(3)
O1 C10 1.221(3)
N1 C1 1.328(3)
N1 C9 1.368(3)
N2 C10 1.375(3)
N2 C8 1.415(3)
N3 C19 1.344(3)
N3 C15 1.349(3)
C1 C2 1.399(3)
C1 H1 0.9500
C2 C3 1.368(4)
C2 H2 0.9500
C3 C4 1.420(3)
C3 H3 0.9500
C4 C9 1.410(3)
C4 C5 1.417(3)
C5 C6 1.368(3)
C5 H5 0.9500
C6 C7 1.410(3)
C6 H6 0.9500
C7 C8 1.382(3)
C7 H7 0.9500
C8 C9 1.421(3)
C10 C11 1.528(3)
C11 C12 1.513(3)
C11 C13 1.529(3)
C11 C14 1.533(3)
C12 H12A 0.9900
C12 H12B 0.9900
C13 H13A 0.9800
C13 H13B 0.9800
C13 H13C 0.9800
C14 H14A 0.9800
C14 H14B 0.9800
C14 H14C 0.9800
C15 C16 1.375(3)
C15 H15 0.9500
C16 C17 1.387(3)
C16 H16 0.9500
C17 C18 1.396(3)
C17 C20 1.500(3)
C18 C19 1.375(3)
C18 H18 0.9500
C19 H19 0.9500
C20 H20A 0.9800
C20 H20B 0.9800
C20 H20C 0.9800

loop_
_geom_torsion_atom_site_label_1
_geom_torsion_atom_site_label_2
_geom_torsion_atom_site_label_3
_geom_torsion_atom_site_label_4
_geom_torsion
O4 S1 O2 Ni1 -161.99(12)
O3 S1 O2 Ni1 -25.63(16)
C21 S1 O2 Ni1 86.03(14)
N3 Ni1 N2 C10 -76.5(2)
C12 Ni1 N2 C10 8.00(17)
N1 Ni1 N2 C10 -172.71(17)
O2 Ni1 N2 C10 101.61(16)
N3 Ni1 N2 C8 101.9(2)
C12 Ni1 N2 C8 -173.57(16)
N1 Ni1 N2 C8 5.72(14)
O2 Ni1 N2 C8 -79.96(16)
C9 N1 C1 C2 0.4(3)
Ni1 N1 C1 C2 172.96(16)
N1 C1 C2 C3 0.1(3)
C1 C2 C3 C4 -0.4(3)
C2 C3 C4 C9 0.3(3)
C2 C3 C4 C5 -178.9(2)
C9 C4 C5 C6 -1.5(3)
C3 C4 C5 C6 177.7(2)
C4 C5 C6 C7 0.5(3)
C5 C6 C7 C8 0.6(3)
C6 C7 C8 N2 -179.7(2)
C6 C7 C8 C9 -0.7(3)
C10 N2 C8 C7 -7.8(3)
Ni1 N2 C8 C7 173.78(17)
C10 N2 C8 C9 173.18(18)
Ni1 N2 C8 C9 -5.2(2)
C1 N1 C9 C4 -0.5(3)
Ni1 N1 C9 C4 -174.42(16)
C1 N1 C9 C8 177.62(19)
Ni1 N1 C9 C8 3.7(2)
C5 C4 C9 N1 179.46(19)
C3 C4 C9 N1 0.2(3)
C5 C4 C9 C8 1.4(3)
C3 C4 C9 C8 -177.86(19)
C7 C8 C9 N1 -178.45(18)
N2 C8 C9 N1 0.6(3)
C7 C8 C9 C4 -0.3(3)
N2 C8 C9 C4 178.80(18)
C8 N2 C10 O1 3.0(3)
Ni1 N2 C10 O1 -178.72(17)
C8 N2 C10 C11 -174.39(18)
Ni1 N2 C10 C11 3.9(2)
O1 C10 C11 C12 164.8(2)
N2 C10 C11 C12 -17.8(2)
O1 C10 C11 C13 43.8(3)
N2 C10 C11 C13 -138.77(19)
O1 C10 C11 C14 -75.8(3)
N2 C10 C11 C14 101.7(2)
C10 C11 C12 Ni1 23.4(2)
C13 C11 C12 Ni1 143.71(17)
C14 C11 C12 Ni1 -93.4(2)
C19 N3 C15 C16 0.7(3)
Ni1 N3 C15 C16 179.25(17)
N3 C15 C16 C17 -0.2(3)
C15 C16 C17 C18 -0.4(3)
C15 C16 C17 C20 179.2(2)
C16 C17 C18 C19 0.6(3)
C20 C17 C18 C19 -179.1(2)
C15 N3 C19 C18 -0.5(3)
Ni1 N3 C19 C18 -179.07(17)
C17 C18 C19 N3 -0.1(3)
O4 S1 C21 F2 -60.12(18)
O3 S1 C21 F2 176.69(16)
O2 S1 C21 F2 57.67(17)
O4 S1 C21 F1 60.56(18)
O3 S1 C21 F1 -62.64(18)
O2 S1 C21 F1 178.35(15)
O4 S1 C21 F3 179.53(16)
O3 S1 C21 F3 56.34(18)
O2 S1 C21 F3 -62.67(18)
